data_7053976
loop_
_publ_author_name
'Joo, Young-Hyuk'
'Min, Byoung Sun'

_publ_section_title
;
 Denitration of hydrazinium nitroformate to form hydrazinium
 dinitromethanide
;
_journal_issue 1
_journal_name_full 'New Journal of Chemistry'
_journal_page_first 50
_journal_paper_doi 10.1039/c3nj01203d
_journal_volume 38
_journal_year 2014
_chemical_formula_moiety 'C H N2 O4, H5 N2'
_chemical_formula_sum 'C H6 N4 O4'
_chemical_formula_weight 138.10
_chemical_name_common Hydrazinium_dinitromethanide
_chemical_name_systematic
;
 ?
;
_space_group_IT_number 14
_symmetry_cell_setting monoclinic
_symmetry_space_group_name_Hall '-P 2yn'
_symmetry_space_group_name_H-M 'P 1 21/n 1'
_atom_sites_solution_hydrogens geom
_atom_sites_solution_primary direct
_atom_sites_solution_secondary difmap
_audit_creation_method SHELXL-97
_cell_angle_alpha 90.00
_cell_angle_beta 98.833(9)
_cell_angle_gamma 90.00
_cell_formula_units_Z 4
_cell_length_a 3.701(3)
_cell_length_b 13.875(11)
_cell_length_c 10.753(9)
_cell_measurement_reflns_used 1061
_cell_measurement_temperature 296(2)
_cell_measurement_theta_max 21.30
_cell_measurement_theta_min 2.41
_cell_volume 545.6(8)
_computing_cell_refinement 'SAINT (Bruker, 2002)'
_computing_data_collection 'SMART (Bruker, 2002)'
_computing_data_reduction SAINT
_computing_molecular_graphics 'Ortep-3 for Windows (Farrugia, 1997)'
_computing_publication_material 'WinGX publication routines (Farrugia, 1999)'
_computing_structure_refinement 'SHELXL97 (Sheldrick, 2008)'
_computing_structure_solution 'SHELXS97 (Sheldrick, 2008)'
_diffrn_ambient_temperature 296(2)
_diffrn_measured_fraction_theta_full 0.986
_diffrn_measured_fraction_theta_max 0.986
_diffrn_measurement_device_type 'Bruker SMART CCD area-detector'
_diffrn_measurement_method '\f and \w scans'
_diffrn_radiation_monochromator graphite
_diffrn_radiation_source 'fine-focus sealed tube'
_diffrn_radiation_type MoK\a
_diffrn_radiation_wavelength 0.71073
_diffrn_reflns_av_R_equivalents 0.1425
_diffrn_reflns_av_sigmaI/netI 0.1058
_diffrn_reflns_limit_h_max 4
_diffrn_reflns_limit_h_min -4
_diffrn_reflns_limit_k_max 18
_diffrn_reflns_limit_k_min -18
_diffrn_reflns_limit_l_max 14
_diffrn_reflns_limit_l_min -13
_diffrn_reflns_number 9535
_diffrn_reflns_theta_full 28.54
_diffrn_reflns_theta_max 28.54
_diffrn_reflns_theta_min 2.41
_exptl_absorpt_coefficient_mu 0.164
_exptl_absorpt_correction_type none
_exptl_crystal_colour yellow
_exptl_crystal_density_diffrn 1.681
_exptl_crystal_density_method 'not measured'
_exptl_crystal_description blcok
_exptl_crystal_F_000 288
_exptl_crystal_size_max 0.25
_exptl_crystal_size_mid 0.24
_exptl_crystal_size_min 0.22
_refine_diff_density_max 0.177
_refine_diff_density_min -0.233
_refine_diff_density_rms 0.052
_refine_ls_extinction_method none
_refine_ls_goodness_of_fit_ref 0.856
_refine_ls_hydrogen_treatment mixed
_refine_ls_matrix_type full
_refine_ls_number_parameters 102
_refine_ls_number_reflns 1360
_refine_ls_number_restraints 0
_refine_ls_restrained_S_all 0.856
_refine_ls_R_factor_all 0.1428
_refine_ls_R_factor_gt 0.0415
_refine_ls_shift/su_max 0.000
_refine_ls_shift/su_mean 0.000
_refine_ls_structure_factor_coef Fsqd
_refine_ls_weighting_details 'calc w=1/[\s^2^(Fo^2^)+(0.0420P)^2^] where P=(Fo^2^+2Fc^2^)/3'
_refine_ls_weighting_scheme calc
_refine_ls_wR_factor_gt 0.0843
_refine_ls_wR_factor_ref 0.1064
_reflns_number_gt 569
_reflns_number_total 1360
_reflns_threshold_expression >2\s(I)
_cod_data_source_file c3nj01203d.txt
_cod_data_source_block cnu1090
_cod_original_sg_symbol_H-M 'P2(1)/n  '
_cod_database_code 7053976

loop_
_symmetry_equiv_pos_as_xyz
'x, y, z'
'-x+1/2, y+1/2, -z+1/2'
'-x, -y, -z'
'x-1/2, -y-1/2, z-1/2'

loop_
_atom_site_label
_atom_site_type_symbol
_atom_site_fract_x
_atom_site_fract_y
_atom_site_fract_z
_atom_site_U_iso_or_equiv
_atom_site_adp_type
_atom_site_occupancy
_atom_site_symmetry_multiplicity
_atom_site_calc_flag
_atom_site_refinement_flags
N1 N -0.1088(5) 0.09939(17) 0.62929(19) 0.0415(6) Uani 1 1 d .
C2 C -0.1384(6) 0.00549(19) 0.6581(2) 0.0396(7) Uani 1 1 d .
H2 H -0.2899 -0.0325 0.6009 0.048 Uiso 1 1 calc R
N3 N 0.0350(5) -0.03851(17) 0.76404(18) 0.0415(6) Uani 1 1 d .
O4 O -0.2864(5) 0.12679(13) 0.52519(16) 0.0566(6) Uani 1 1 d .
O5 O 0.0799(5) 0.16000(13) 0.69736(16) 0.0533(6) Uani 1 1 d .
O6 O 0.2486(5) 0.00543(13) 0.84829(15) 0.0525(6) Uani 1 1 d .
O7 O -0.0216(5) -0.12725(15) 0.77397(17) 0.0538(6) Uani 1 1 d .
N8 N 0.4112(6) 0.1714(2) 1.0215(2) 0.0413(6) Uani 1 1 d .
H8A H 0.470(7) 0.226(2) 1.089(3) 0.080(10) Uiso 1 1 d .
H8B H 0.478(8) 0.102(2) 1.052(3) 0.089(11) Uiso 1 1 d .
H8C H 0.184(9) 0.174(2) 0.994(3) 0.069(9) Uiso 1 1 d .
N9 N 0.6351(6) 0.1969(2) 0.9273(2) 0.0448(7) Uani 1 1 d .
H9A H 0.572(7) 0.271(2) 0.912(3) 0.083(11) Uiso 1 1 d .
H9B H 0.577(8) 0.163(2) 0.872(3) 0.071(12) Uiso 1 1 d .

loop_
_atom_site_aniso_label
_atom_site_aniso_U_11
_atom_site_aniso_U_22
_atom_site_aniso_U_33
_atom_site_aniso_U_23
_atom_site_aniso_U_13
_atom_site_aniso_U_12
N1 0.0348(11) 0.0541(17) 0.0330(12) -0.0020(11) -0.0035(9) -0.0015(10)
C2 0.0358(13) 0.0472(18) 0.0316(14) -0.0008(12) -0.0085(11) -0.0046(12)
N3 0.0347(11) 0.0566(18) 0.0320(12) -0.0020(11) 0.0009(9) -0.0001(11)
O4 0.0604(11) 0.0625(13) 0.0382(10) 0.0089(9) -0.0200(9) -0.0062(10)
O5 0.0587(12) 0.0537(13) 0.0405(11) -0.0040(9) -0.0154(9) -0.0088(9)
O6 0.0544(11) 0.0592(13) 0.0366(10) -0.0010(9) -0.0164(9) -0.0006(10)
O7 0.0600(12) 0.0493(13) 0.0479(12) 0.0082(10) -0.0048(9) -0.0038(11)
N8 0.0281(12) 0.0570(17) 0.0372(13) -0.0007(12) 0.0003(10) 0.0015(12)
N9 0.0362(12) 0.0636(19) 0.0332(13) -0.0033(13) 0.0013(10) -0.0026(12)

loop_
_atom_type_symbol
_atom_type_description
_atom_type_scat_dispersion_real
_atom_type_scat_dispersion_imag
_atom_type_scat_source
C C 0.0033 0.0016 'International Tables Vol C Tables 4.2.6.8 and 6.1.1.4'
H H 0.0000 0.0000 'International Tables Vol C Tables 4.2.6.8 and 6.1.1.4'
N N 0.0061 0.0033 'International Tables Vol C Tables 4.2.6.8 and 6.1.1.4'
O O 0.0106 0.0060 'International Tables Vol C Tables 4.2.6.8 and 6.1.1.4'

loop_
_geom_angle_atom_site_label_1
_geom_angle_atom_site_label_2
_geom_angle_atom_site_label_3
_geom_angle
O5 N1 O4 118.8(2)
O5 N1 C2 124.9(2)
O4 N1 C2 116.4(2)
N1 C2 N3 125.5(2)
N1 C2 H2 117.2
N3 C2 H2 117.2
O7 N3 O6 120.4(2)
O7 N3 C2 116.5(2)
O6 N3 C2 123.0(2)
N9 N8 H8A 103.1(15)
N9 N8 H8B 108.4(17)
H8A N8 H8B 116(2)
N9 N8 H8C 113.0(19)
H8A N8 H8C 108(2)
H8B N8 H8C 109(3)
N8 N9 H9A 101.9(15)
N8 N9 H9B 106(3)
H9A N9 H9B 116(3)

loop_
_geom_bond_atom_site_label_1
_geom_bond_atom_site_label_2
_geom_bond_distance
N1 O5 1.254(2)
N1 O4 1.266(2)
N1 C2 1.348(3)
C2 N3 1.363(3)
C2 H2 0.9300
N3 O7 1.256(3)
N3 O6 1.264(2)
N8 N9 1.448(3)
N8 H8A 1.05(3)
N8 H8B 1.04(3)
N8 H8C 0.85(3)
N9 H9A 1.06(3)
N9 H9B 0.76(3)

loop_
_geom_hbond_atom_site_label_D
_geom_hbond_atom_site_label_H
_geom_hbond_atom_site_label_A
_geom_hbond_distance_DH
_geom_hbond_distance_HA
_geom_hbond_distance_DA
_geom_hbond_angle_DHA
_geom_hbond_site_symmetry_A
N8 H8A O5 1.05(3) 1.97(3) 3.012(4) 173(2) 4_666
N8 H8A O4 1.05(3) 2.31(3) 2.895(4) 114(2) 4_666
N8 H8A N1 1.05(3) 2.49(3) 3.389(4) 144(2) 4_666
N8 H8B O6 1.04(3) 2.01(3) 3.004(3) 159(2) 3_657
N8 H8B N3 1.04(3) 2.61(3) 3.386(4) 131(2) 3_657
N9 H9A O4 1.06(3) 2.39(3) 3.167(4) 129(2) 4_666
N9 H9A O7 1.06(3) 2.43(3) 3.245(4) 132(2) 2_556
N9 H9B O5 0.76(3) 2.42(3) 3.006(3) 135(3) .
N9 H9B O6 0.76(3) 2.50(3) 3.075(4) 134(3) .
